data_7217397
loop_
_publ_author_name
'Wang, Zijun'
'Lee, Joseph'
'Oian, Casey'
'Hou, Xiaodong'
'Wang, Zhihan'
'Ugrinov, Angel'
'Singh, Rajiv K.'
'Wysocki, Erin'
'Chu, Qianli R.'

_publ_section_title
;
 An unsaturated hydrogen bonded network generated from three-fold
 symmetric carbamates
;
_journal_issue 31
_journal_name_full CrystEngComm
_journal_page_first 7176
_journal_paper_doi 10.1039/C4CE00363B
_journal_volume 16
_journal_year 2014
_chemical_formula_moiety 'C27 H45 N3 O6'
_chemical_formula_sum 'C27 H45 N3 O6'
_chemical_formula_weight 507.66
_chemical_name_systematic
; 
 ? 
;
_space_group_IT_number 14
_space_group_name_Hall '-P 2ybc'
_symmetry_cell_setting monoclinic
_symmetry_space_group_name_Hall '-P 2ybc'
_symmetry_space_group_name_H-M 'P 1 21/c 1'
_atom_sites_solution_hydrogens geom
_atom_sites_solution_primary direct
_atom_sites_solution_secondary difmap
_audit_creation_method SHELXL-97
_cell_angle_alpha 90.00
_cell_angle_beta 91.467(4)
_cell_angle_gamma 90.00
_cell_formula_units_Z 4
_cell_length_a 21.2940(14)
_cell_length_b 13.8436(10)
_cell_length_c 9.8230(7)
_cell_measurement_reflns_used 6506
_cell_measurement_temperature 100(2)
_cell_measurement_theta_max 66.80
_cell_measurement_theta_min 3.81
_cell_volume 2894.7(4)
_computing_cell_refinement 'Bruker SAINT'
_computing_data_collection 'Bruker APEX2'
_computing_data_reduction 'Bruker SAINT'
_computing_molecular_graphics 'Bruker SHELXTL'
_computing_publication_material 'Bruker SHELXTL'
_computing_structure_refinement 'SHELXL-97 (Sheldrick, 2008)'
_computing_structure_solution 'SHELXS-97 (Sheldrick, 2008)'
_diffrn_ambient_temperature 100(2)
_diffrn_measured_fraction_theta_full 0.935
_diffrn_measured_fraction_theta_max 0.935
_diffrn_measurement_device_type 'Bruker APEX-II CCD'
_diffrn_measurement_method '\f and \w scans'
_diffrn_radiation_monochromator graphite
_diffrn_radiation_source 'fine-focus sealed tube'
_diffrn_radiation_type CuK\a
_diffrn_radiation_wavelength 1.54178
_diffrn_reflns_av_R_equivalents 0.0321
_diffrn_reflns_av_sigmaI/netI 0.0360
_diffrn_reflns_limit_h_max 24
_diffrn_reflns_limit_h_min -24
_diffrn_reflns_limit_k_max 15
_diffrn_reflns_limit_k_min -16
_diffrn_reflns_limit_l_max 11
_diffrn_reflns_limit_l_min -7
_diffrn_reflns_number 12037
_diffrn_reflns_theta_full 66.80
_diffrn_reflns_theta_max 66.80
_diffrn_reflns_theta_min 3.81
_exptl_absorpt_coefficient_mu 0.663
_exptl_absorpt_correction_T_max 0.9856
_exptl_absorpt_correction_T_min 0.8059
_exptl_absorpt_correction_type multi-scan
_exptl_absorpt_process_details 'Acta Cryst (1995). A51, 33-38'
_exptl_crystal_colour colourless
_exptl_crystal_density_diffrn 1.165
_exptl_crystal_density_method 'not measured'
_exptl_crystal_description plate
_exptl_crystal_F_000 1104
_exptl_crystal_size_max 0.34
_exptl_crystal_size_mid 0.17
_exptl_crystal_size_min 0.02
_refine_diff_density_max 0.198
_refine_diff_density_min -0.259
_refine_diff_density_rms 0.050
_refine_ls_extinction_method none
_refine_ls_goodness_of_fit_ref 1.121
_refine_ls_hydrogen_treatment constr
_refine_ls_matrix_type full
_refine_ls_number_parameters 328
_refine_ls_number_reflns 4804
_refine_ls_number_restraints 0
_refine_ls_restrained_S_all 1.121
_refine_ls_R_factor_all 0.0579
_refine_ls_R_factor_gt 0.0487
_refine_ls_shift/su_max 0.001
_refine_ls_shift/su_mean 0.000
_refine_ls_structure_factor_coef Fsqd
_refine_ls_weighting_details 'calc w=1/[\s^2^(Fo^2^)+(0.0497P)^2^+2.1795P] where P=(Fo^2^+2Fc^2^)/3'
_refine_ls_weighting_scheme calc
_refine_ls_wR_factor_gt 0.1285
_refine_ls_wR_factor_ref 0.1336
_reflns_number_gt 3992
_reflns_number_total 4804
_reflns_threshold_expression >2sigma(I)
_cod_data_source_file c4ce00363b2.cif
_cod_data_source_block cu_xxh7_0ma
_cod_depositor_comments
;
The following automatic conversions were performed:

'_symmetry_cell_setting' value 'Monoclinic' changed to 'monoclinic'
according to
/usr/data/users/saulius/crontab/automatic-downloads/current/RSC/lib/dictionaries/cif_core.dic
dictionary named 'cif_core.dic' version 2.4.2 from 2011-04-26.

Automatic conversion script
Id: cif_fix_values 2281 2013-09-26 08:29:07Z andrius 
;
_cod_original_cell_volume 2894.7(3)
_cod_original_sg_symbol_H-M P2(1)/c
_cod_database_code 7217397

loop_
_symmetry_equiv_pos_as_xyz
'x, y, z'
'-x, y+1/2, -z+1/2'
'-x, -y, -z'
'x, -y-1/2, z-1/2'

loop_
_atom_site_label
_atom_site_type_symbol
_atom_site_fract_x
_atom_site_fract_y
_atom_site_fract_z
_atom_site_U_iso_or_equiv
_atom_site_adp_type
_atom_site_occupancy
_atom_site_symmetry_multiplicity
_atom_site_calc_flag
_atom_site_refinement_flags
O1 O 0.10193(7) 0.80497(10) 0.78745(16) 0.0280(3) Uani 1 1 d .
O2 O 0.07207(7) 0.50633(10) 0.55315(14) 0.0254(3) Uani 1 1 d .
O3 O -0.04560(6) 0.57968(10) 0.95568(14) 0.0246(3) Uani 1 1 d .
O4 O 0.17876(7) 0.73327(11) 0.91740(17) 0.0355(4) Uani 1 1 d .
O5 O 0.10990(7) 0.39302(10) 0.70258(14) 0.0279(3) Uani 1 1 d .
O6 O -0.12283(6) 0.54517(10) 0.79804(14) 0.0248(3) Uani 1 1 d .
N1 N 0.18367(8) 0.89258(12) 0.85926(19) 0.0288(4) Uani 1 1 d .
H1 H 0.1654 0.9384 0.8105 0.035 Uiso 1 1 calc R
N2 N 0.11099(8) 0.36910(12) 0.47341(18) 0.0256(4) Uani 1 1 d .
H2 H 0.1011 0.3940 0.3933 0.031 Uiso 1 1 calc R
N3 N -0.13696(8) 0.52315(12) 1.02453(18) 0.0245(4) Uani 1 1 d .
H3 H -0.1189 0.5252 1.1060 0.029 Uiso 1 1 calc R
C1 C 0.45122(13) 0.7664(2) 0.5303(3) 0.0508(7) Uani 1 1 d .
H1A H 0.4394 0.8101 0.4555 0.076 Uiso 1 1 calc R
H1B H 0.4646 0.7043 0.4929 0.076 Uiso 1 1 calc R
H1C H 0.4858 0.7948 0.5843 0.076 Uiso 1 1 calc R
C2 C 0.39507(13) 0.75068(19) 0.6205(3) 0.0441(6) Uani 1 1 d .
H2A H 0.3593 0.7267 0.5637 0.053 Uiso 1 1 calc R
H2B H 0.4058 0.7003 0.6887 0.053 Uiso 1 1 calc R
C3 C 0.37497(11) 0.84121(17) 0.6940(2) 0.0348(5) Uani 1 1 d .
H3A H 0.3692 0.8937 0.6264 0.042 Uiso 1 1 calc R
H3B H 0.4092 0.8609 0.7582 0.042 Uiso 1 1 calc R
C4 C 0.31477(11) 0.83061(16) 0.7725(3) 0.0349(5) Uani 1 1 d .
H4A H 0.3195 0.7764 0.8377 0.042 Uiso 1 1 calc R
H4B H 0.2798 0.8147 0.7081 0.042 Uiso 1 1 calc R
C5 C 0.29855(11) 0.92217(16) 0.8500(2) 0.0335(5) Uani 1 1 d .
H5A H 0.3349 0.9399 0.9096 0.040 Uiso 1 1 calc R
H5B H 0.2919 0.9752 0.7836 0.040 Uiso 1 1 calc R
C6 C 0.24081(10) 0.91449(16) 0.9368(2) 0.0336(5) Uani 1 1 d .
H6A H 0.2480 0.8634 1.0060 0.040 Uiso 1 1 calc R
H6B H 0.2351 0.9763 0.9856 0.040 Uiso 1 1 calc R
C7 C 0.15817(10) 0.80438(15) 0.8602(2) 0.0270(5) Uani 1 1 d .
C8 C 0.07201(10) 0.71500(15) 0.7769(2) 0.0261(5) Uani 1 1 d .
C9 C 0.08820(10) 0.65324(15) 0.6734(2) 0.0261(5) Uani 1 1 d .
H9 H 0.1200 0.6701 0.6116 0.031 Uiso 1 1 calc R
C10 C 0.05683(9) 0.56591(15) 0.6622(2) 0.0241(4) Uani 1 1 d .
C11 C 0.09898(9) 0.41865(14) 0.5862(2) 0.0231(4) Uani 1 1 d .
C12 C 0.14037(10) 0.27420(15) 0.4813(2) 0.0278(5) Uani 1 1 d .
H12A H 0.1259 0.2354 0.4019 0.033 Uiso 1 1 calc R
H12B H 0.1262 0.2411 0.5645 0.033 Uiso 1 1 calc R
C13 C 0.21162(10) 0.27743(15) 0.4844(2) 0.0275(5) Uani 1 1 d .
H13A H 0.2277 0.2137 0.5147 0.033 Uiso 1 1 calc R
H13B H 0.2257 0.3258 0.5529 0.033 Uiso 1 1 calc R
C14 C 0.24080(10) 0.30233(15) 0.3487(2) 0.0285(5) Uani 1 1 d .
H14A H 0.2274 0.2536 0.2801 0.034 Uiso 1 1 calc R
H14B H 0.2246 0.3659 0.3176 0.034 Uiso 1 1 calc R
C15 C 0.31227(10) 0.30603(16) 0.3558(2) 0.0306(5) Uani 1 1 d .
H15A H 0.3255 0.3582 0.4192 0.037 Uiso 1 1 calc R
H15B H 0.3282 0.2443 0.3939 0.037 Uiso 1 1 calc R
C16 C 0.34224(10) 0.32328(17) 0.2191(2) 0.0341(5) Uani 1 1 d .
H16A H 0.3334 0.2670 0.1595 0.041 Uiso 1 1 calc R
H16B H 0.3223 0.3805 0.1758 0.041 Uiso 1 1 calc R
C17 C 0.41257(13) 0.3391(2) 0.2279(3) 0.0549(7) Uani 1 1 d .
H17A H 0.4219 0.3951 0.2860 0.082 Uiso 1 1 calc R
H17B H 0.4283 0.3508 0.1365 0.082 Uiso 1 1 calc R
H17C H 0.4330 0.2816 0.2669 0.082 Uiso 1 1 calc R
C18 C -0.44821(12) 0.5410(2) 1.3613(3) 0.0503(7) Uani 1 1 d .
H18A H -0.4393 0.4893 1.4272 0.075 Uiso 1 1 calc R
H18B H -0.4935 0.5433 1.3407 0.075 Uiso 1 1 calc R
H18C H -0.4345 0.6030 1.3999 0.075 Uiso 1 1 calc R
C19 C -0.41332(11) 0.52142(19) 1.2318(3) 0.0378(6) Uani 1 1 d .
H19A H -0.4236 0.5729 1.1649 0.045 Uiso 1 1 calc R
H19B H -0.4281 0.4593 1.1926 0.045 Uiso 1 1 calc R
C20 C -0.34245(10) 0.51703(17) 1.2538(2) 0.0324(5) Uani 1 1 d .
H20A H -0.3277 0.5798 1.2908 0.039 Uiso 1 1 calc R
H20B H -0.3324 0.4669 1.3229 0.039 Uiso 1 1 calc R
C21 C -0.30688(10) 0.49471(16) 1.1258(2) 0.0301(5) Uani 1 1 d .
H21A H -0.3224 0.5377 1.0517 0.036 Uiso 1 1 calc R
H21B H -0.3159 0.4273 1.0979 0.036 Uiso 1 1 calc R
C22 C -0.23606(10) 0.50722(16) 1.1430(2) 0.0278(5) Uani 1 1 d .
H22A H -0.2269 0.5728 1.1786 0.033 Uiso 1 1 calc R
H22B H -0.2198 0.4599 1.2108 0.033 Uiso 1 1 calc R
C23 C -0.20252(9) 0.49323(15) 1.0106(2) 0.0259(4) Uani 1 1 d .
H23A H -0.2045 0.4243 0.9839 0.031 Uiso 1 1 calc R
H23B H -0.2238 0.5316 0.9380 0.031 Uiso 1 1 calc R
C24 C -0.10422(9) 0.54730(13) 0.9171(2) 0.0218(4) Uani 1 1 d .
C25 C -0.00363(9) 0.60331(14) 0.8544(2) 0.0229(4) Uani 1 1 d .
C26 C 0.02624(9) 0.69194(15) 0.8686(2) 0.0253(4) Uani 1 1 d .
H26 H 0.0156 0.7354 0.9392 0.030 Uiso 1 1 calc R
C27 C 0.01082(9) 0.53913(14) 0.7518(2) 0.0233(4) Uani 1 1 d .
H27 H -0.0101 0.4788 0.7432 0.028 Uiso 1 1 calc R

loop_
_atom_site_aniso_label
_atom_site_aniso_U_11
_atom_site_aniso_U_22
_atom_site_aniso_U_33
_atom_site_aniso_U_23
_atom_site_aniso_U_13
_atom_site_aniso_U_12
O1 0.0297(8) 0.0205(7) 0.0338(9) 0.0011(6) -0.0004(6) -0.0014(6)
O2 0.0333(8) 0.0224(7) 0.0206(7) 0.0003(6) 0.0035(6) 0.0051(6)
O3 0.0261(7) 0.0261(7) 0.0218(7) 0.0008(6) 0.0030(6) -0.0013(6)
O4 0.0409(9) 0.0210(8) 0.0443(10) 0.0067(7) -0.0049(7) 0.0006(7)
O5 0.0383(8) 0.0242(8) 0.0214(8) 0.0002(6) 0.0015(6) 0.0041(6)
O6 0.0298(8) 0.0234(7) 0.0210(8) 0.0008(6) 0.0003(6) -0.0010(6)
N1 0.0320(10) 0.0200(9) 0.0342(10) 0.0020(7) -0.0017(8) 0.0001(7)
N2 0.0343(10) 0.0219(9) 0.0207(9) -0.0002(7) 0.0019(7) 0.0020(7)
N3 0.0268(9) 0.0260(9) 0.0208(9) 0.0021(7) 0.0016(7) -0.0007(7)
C1 0.0494(16) 0.0559(17) 0.0471(17) -0.0022(13) 0.0021(12) 0.0122(13)
C2 0.0518(16) 0.0393(14) 0.0411(15) -0.0044(11) -0.0011(12) 0.0011(12)
C3 0.0367(12) 0.0304(12) 0.0371(13) 0.0024(10) -0.0045(10) 0.0006(10)
C4 0.0352(12) 0.0266(11) 0.0426(14) -0.0003(10) -0.0031(10) -0.0022(9)
C5 0.0348(12) 0.0246(11) 0.0409(14) 0.0007(10) -0.0047(10) -0.0033(9)
C6 0.0367(12) 0.0240(11) 0.0397(13) -0.0013(9) -0.0057(10) -0.0010(9)
C7 0.0284(11) 0.0249(11) 0.0277(12) -0.0006(9) 0.0029(9) 0.0013(9)
C8 0.0272(11) 0.0200(10) 0.0311(12) 0.0028(8) -0.0007(8) 0.0006(8)
C9 0.0267(10) 0.0245(10) 0.0272(11) 0.0021(9) 0.0036(8) 0.0014(8)
C10 0.0289(11) 0.0228(10) 0.0206(10) -0.0004(8) 0.0012(8) 0.0065(8)
C11 0.0235(10) 0.0206(10) 0.0254(11) 0.0011(8) 0.0028(8) -0.0016(8)
C12 0.0403(12) 0.0185(10) 0.0248(11) -0.0017(8) 0.0040(9) -0.0014(9)
C13 0.0393(12) 0.0189(10) 0.0244(11) -0.0006(8) 0.0011(9) 0.0031(9)
C14 0.0379(12) 0.0228(10) 0.0247(12) -0.0003(8) 0.0011(9) 0.0025(9)
C15 0.0371(12) 0.0262(11) 0.0282(12) -0.0001(9) -0.0009(9) 0.0052(9)
C16 0.0354(12) 0.0306(12) 0.0363(13) 0.0002(10) 0.0029(10) 0.0046(10)
C17 0.0383(15) 0.072(2) 0.0549(18) 0.0010(15) 0.0069(12) -0.0020(14)
C18 0.0344(14) 0.0635(18) 0.0535(17) 0.0008(14) 0.0111(12) 0.0068(13)
C19 0.0324(12) 0.0406(13) 0.0406(14) 0.0026(11) 0.0046(10) 0.0031(10)
C20 0.0314(12) 0.0334(12) 0.0324(13) 0.0010(9) 0.0034(9) -0.0026(9)
C21 0.0316(12) 0.0284(11) 0.0305(12) 0.0017(9) 0.0024(9) -0.0023(9)
C22 0.0293(11) 0.0272(11) 0.0269(12) 0.0024(9) 0.0019(9) -0.0020(9)
C23 0.0283(11) 0.0208(10) 0.0286(12) 0.0028(8) 0.0007(8) -0.0002(8)
C24 0.0258(10) 0.0141(9) 0.0256(11) -0.0002(8) 0.0031(8) 0.0021(8)
C25 0.0250(10) 0.0246(10) 0.0193(10) 0.0024(8) 0.0011(8) 0.0029(8)
C26 0.0283(11) 0.0220(10) 0.0257(11) -0.0024(8) 0.0011(8) 0.0036(8)
C27 0.0254(10) 0.0196(10) 0.0247(11) 0.0000(8) -0.0013(8) 0.0010(8)

loop_
_atom_type_symbol
_atom_type_description
_atom_type_scat_dispersion_real
_atom_type_scat_dispersion_imag
_atom_type_scat_source
C C 0.0181 0.0091 'International Tables Vol C Tables 4.2.6.8 and 6.1.1.4'
H H 0.0000 0.0000 'International Tables Vol C Tables 4.2.6.8 and 6.1.1.4'
N N 0.0311 0.0180 'International Tables Vol C Tables 4.2.6.8 and 6.1.1.4'
O O 0.0492 0.0322 'International Tables Vol C Tables 4.2.6.8 and 6.1.1.4'

loop_
_geom_angle_atom_site_label_1
_geom_angle_atom_site_label_2
_geom_angle_atom_site_label_3
_geom_angle
C7 O1 C8 114.85(16)
C11 O2 C10 116.29(15)
C24 O3 C25 118.42(15)
C7 N1 C6 121.53(18)
C7 N1 H1 119.2
C6 N1 H1 119.2
C11 N2 C12 120.73(18)
C11 N2 H2 119.6
C12 N2 H2 119.6
C24 N3 C23 121.32(17)
C24 N3 H3 119.3
C23 N3 H3 119.3
C2 C1 H1A 109.5
C2 C1 H1B 109.5
H1A C1 H1B 109.5
C2 C1 H1C 109.5
H1A C1 H1C 109.5
H1B C1 H1C 109.5
C3 C2 C1 113.3(2)
C3 C2 H2A 108.9
C1 C2 H2A 108.9
C3 C2 H2B 108.9
C1 C2 H2B 108.9
H2A C2 H2B 107.7
C2 C3 C4 114.5(2)
C2 C3 H3A 108.6
C4 C3 H3A 108.6
C2 C3 H3B 108.6
C4 C3 H3B 108.6
H3A C3 H3B 107.6
C3 C4 C5 112.24(19)
C3 C4 H4A 109.2
C5 C4 H4A 109.2
C3 C4 H4B 109.2
C5 C4 H4B 109.2
H4A C4 H4B 107.9
C6 C5 C4 114.84(19)
C6 C5 H5A 108.6
C4 C5 H5A 108.6
C6 C5 H5B 108.6
C4 C5 H5B 108.6
H5A C5 H5B 107.5
N1 C6 C5 113.6(2)
N1 C6 H6A 108.8
C5 C6 H6A 108.8
N1 C6 H6B 108.8
C5 C6 H6B 108.8
H6A C6 H6B 107.7
O4 C7 N1 127.1(2)
O4 C7 O1 123.02(19)
N1 C7 O1 109.81(18)
C9 C8 C26 122.10(19)
C9 C8 O1 118.94(19)
C26 C8 O1 118.94(19)
C8 C9 C10 118.08(19)
C8 C9 H9 121.0
C10 C9 H9 121.0
C27 C10 C9 122.10(19)
C27 C10 O2 120.78(18)
C9 C10 O2 117.08(18)
O5 C11 N2 126.58(19)
O5 C11 O2 123.23(18)
N2 C11 O2 110.19(17)
N2 C12 C13 113.73(17)
N2 C12 H12A 108.8
C13 C12 H12A 108.8
N2 C12 H12B 108.8
C13 C12 H12B 108.8
H12A C12 H12B 107.7
C12 C13 C14 114.77(18)
C12 C13 H13A 108.6
C14 C13 H13A 108.6
C12 C13 H13B 108.6
C14 C13 H13B 108.6
H13A C13 H13B 107.6
C15 C14 C13 113.35(18)
C15 C14 H14A 108.9
C13 C14 H14A 108.9
C15 C14 H14B 108.9
C13 C14 H14B 108.9
H14A C14 H14B 107.7
C16 C15 C14 113.95(18)
C16 C15 H15A 108.8
C14 C15 H15A 108.8
C16 C15 H15B 108.8
C14 C15 H15B 108.8
H15A C15 H15B 107.7
C17 C16 C15 114.2(2)
C17 C16 H16A 108.7
C15 C16 H16A 108.7
C17 C16 H16B 108.7
C15 C16 H16B 108.7
H16A C16 H16B 107.6
C16 C17 H17A 109.5
C16 C17 H17B 109.5
H17A C17 H17B 109.5
C16 C17 H17C 109.5
H17A C17 H17C 109.5
H17B C17 H17C 109.5
C19 C18 H18A 109.5
C19 C18 H18B 109.5
H18A C18 H18B 109.5
C19 C18 H18C 109.5
H18A C18 H18C 109.5
H18B C18 H18C 109.5
C18 C19 C20 113.2(2)
C18 C19 H19A 108.9
C20 C19 H19A 108.9
C18 C19 H19B 108.9
C20 C19 H19B 108.9
H19A C19 H19B 107.7
C21 C20 C19 113.89(19)
C21 C20 H20A 108.8
C19 C20 H20A 108.8
C21 C20 H20B 108.8
C19 C20 H20B 108.8
H20A C20 H20B 107.7
C20 C21 C22 113.50(18)
C20 C21 H21A 108.9
C22 C21 H21A 108.9
C20 C21 H21B 108.9
C22 C21 H21B 108.9
H21A C21 H21B 107.7
C23 C22 C21 112.21(17)
C23 C22 H22A 109.2
C21 C22 H22A 109.2
C23 C22 H22B 109.2
C21 C22 H22B 109.2
H22A C22 H22B 107.9
N3 C23 C22 110.80(17)
N3 C23 H23A 109.5
C22 C23 H23A 109.5
N3 C23 H23B 109.5
C22 C23 H23B 109.5
H23A C23 H23B 108.1
O6 C24 N3 126.24(19)
O6 C24 O3 122.79(18)
N3 C24 O3 110.93(17)
C27 C25 C26 122.07(19)
C27 C25 O3 121.86(18)
C26 C25 O3 115.89(18)
C8 C26 C25 117.90(19)
C8 C26 H26 121.0
C25 C26 H26 121.0
C25 C27 C10 117.73(19)
C25 C27 H27 121.1
C10 C27 H27 121.1

loop_
_geom_bond_atom_site_label_1
_geom_bond_atom_site_label_2
_geom_bond_distance
O1 C7 1.379(3)
O1 C8 1.402(2)
O2 C11 1.377(2)
O2 C10 1.397(2)
O3 C24 1.371(2)
O3 C25 1.393(2)
O4 C7 1.210(3)
O5 C11 1.214(2)
O6 C24 1.226(2)
N1 C7 1.336(3)
N1 C6 1.451(3)
N1 H1 0.8800
N2 C11 1.333(3)
N2 C12 1.456(3)
N2 H2 0.8800
N3 C24 1.322(3)
N3 C23 1.459(3)
N3 H3 0.8800
C1 C2 1.522(4)
C1 H1A 0.9800
C1 H1B 0.9800
C1 H1C 0.9800
C2 C3 1.513(3)
C2 H2A 0.9900
C2 H2B 0.9900
C3 C4 1.520(3)
C3 H3A 0.9900
C3 H3B 0.9900
C4 C5 1.523(3)
C4 H4A 0.9900
C4 H4B 0.9900
C5 C6 1.518(3)
C5 H5A 0.9900
C5 H5B 0.9900
C6 H6A 0.9900
C6 H6B 0.9900
C8 C9 1.379(3)
C8 C26 1.382(3)
C9 C10 1.384(3)
C9 H9 0.9500
C10 C27 1.384(3)
C12 C13 1.517(3)
C12 H12A 0.9900
C12 H12B 0.9900
C13 C14 1.525(3)
C13 H13A 0.9900
C13 H13B 0.9900
C14 C15 1.523(3)
C14 H14A 0.9900
C14 H14B 0.9900
C15 C16 1.521(3)
C15 H15A 0.9900
C15 H15B 0.9900
C16 C17 1.514(3)
C16 H16A 0.9900
C16 H16B 0.9900
C17 H17A 0.9800
C17 H17B 0.9800
C17 H17C 0.9800
C18 C19 1.514(4)
C18 H18A 0.9800
C18 H18B 0.9800
C18 H18C 0.9800
C19 C20 1.520(3)
C19 H19A 0.9900
C19 H19B 0.9900
C20 C21 1.516(3)
C20 H20A 0.9900
C20 H20B 0.9900
C21 C22 1.523(3)
C21 H21A 0.9900
C21 H21B 0.9900
C22 C23 1.512(3)
C22 H22A 0.9900
C22 H22B 0.9900
C23 H23A 0.9900
C23 H23B 0.9900
C25 C27 1.384(3)
C25 C26 1.387(3)
C26 H26 0.9500
C27 H27 0.9500
